data_7719340
loop_
_publ_author_name
'Jeong, Yuri'
'Le, Ngoc Tram Anh'
'Ju, Jeyun'
'Olshevskaia, Iuliia'
'Cho, Daeheum'
'Tokunaga, Ryuya'
'Hayami, Shinya'
'Min, Kil Sik'

_publ_section_title
;
 Near-infrared emissive mononuclear lanthanide(III) complexes based on
 chiral Schiff base ligands: synthesis, crystal structure, luminescence,
 and magnetic properties.
;
_journal_issue 38
_journal_name_full 'Dalton transactions (Cambridge, England : 2003)'
_journal_page_first 14533
_journal_page_last 14546
_journal_paper_doi 10.1039/d5dt01071c
_journal_volume 54
_journal_year 2025
_chemical_absolute_configuration rm
_chemical_formula_moiety 'C40 H32 Er N12 O20, C6 H16 N'
_chemical_formula_sum 'C46 H48 Er N13 O20'
_chemical_formula_weight 1270.23
_space_group_crystal_system hexagonal
_space_group_IT_number 169
_space_group_name_Hall 'P 61'
_space_group_name_H-M_alt 'P 61'
_atom_sites_solution_hydrogens geom
_audit_creation_method SHELXL-2018/3
_audit_update_record
;
2025-08-12 deposited with the CCDC.	2025-09-01 downloaded from the CCDC.
;
_cell_angle_alpha 90
_cell_angle_beta 90
_cell_angle_gamma 120
_cell_formula_units_Z 6
_cell_length_a 13.3689(16)
_cell_length_b 13.3689(16)
_cell_length_c 49.867(11)
_cell_measurement_reflns_used 3537
_cell_measurement_temperature 223(2)
_cell_measurement_theta_max 21.93
_cell_measurement_theta_min 2.40
_cell_volume 7719(2)
_computing_cell_refinement 'Bruker SAINT'
_computing_data_collection 'Bruker APEX3'
_computing_data_reduction 'Bruker SAINT'
_computing_molecular_graphics ORTEP
_computing_publication_material ShelXle
_computing_structure_refinement 'SHELXL-2018/3 (Sheldrick, 2018)'
_computing_structure_solution 'SHELXT 2014/5 (Sheldrick, 2014)'
_diffrn_ambient_temperature 223(2)
_diffrn_measured_fraction_theta_full 1.000
_diffrn_measured_fraction_theta_max 1.000
_diffrn_measurement_device_type 'PHOTON III M14'
_diffrn_measurement_method '\f and \w scans'
_diffrn_radiation_type MoK\a
_diffrn_radiation_wavelength 0.71073
_diffrn_reflns_av_R_equivalents 0.1124
_diffrn_reflns_av_unetI/netI 0.1464
_diffrn_reflns_Laue_measured_fraction_full 1.000
_diffrn_reflns_Laue_measured_fraction_max 1.000
_diffrn_reflns_limit_h_max 13
_diffrn_reflns_limit_h_min -14
_diffrn_reflns_limit_k_max 14
_diffrn_reflns_limit_k_min -11
_diffrn_reflns_limit_l_max 54
_diffrn_reflns_limit_l_min -44
_diffrn_reflns_number 19248
_diffrn_reflns_point_group_measured_fraction_full 0.929
_diffrn_reflns_point_group_measured_fraction_max 0.929
_diffrn_reflns_theta_full 22.984
_diffrn_reflns_theta_max 22.984
_diffrn_reflns_theta_min 1.759
_diffrn_source 'sealed tube'
_exptl_absorpt_coefficient_mu 1.723
_exptl_absorpt_correction_T_max 0.7457
_exptl_absorpt_correction_T_min 0.6633
_exptl_absorpt_correction_type multi-scan
_exptl_absorpt_process_details '(Krause et al., 2015)'
_exptl_crystal_colour orange
_exptl_crystal_density_diffrn 1.640
_exptl_crystal_description block
_exptl_crystal_F_000 3858
_exptl_crystal_size_max 0.135
_exptl_crystal_size_mid 0.118
_exptl_crystal_size_min 0.080
_refine_diff_density_max 0.803
_refine_diff_density_min -0.510
_refine_diff_density_rms 0.112
_refine_ls_abs_structure_details
;
 Flack x determined using 1501 quotients [(I+)-(I-)]/[(I+)+(I-)]
 (Parsons, Flack and Wagner, Acta Cryst. B69 (2013) 249-259).
;
_refine_ls_abs_structure_Flack -0.006(14)
_refine_ls_extinction_method none
_refine_ls_goodness_of_fit_ref 1.004
_refine_ls_hydrogen_treatment constr
_refine_ls_matrix_type full
_refine_ls_number_parameters 823
_refine_ls_number_reflns 6651
_refine_ls_number_restraints 631
_refine_ls_restrained_S_all 0.981
_refine_ls_R_factor_all 0.0962
_refine_ls_R_factor_gt 0.0596
_refine_ls_shift/su_max 0.012
_refine_ls_shift/su_mean 0.001
_refine_ls_structure_factor_coef Fsqd
_refine_ls_weighting_details 'w=1/[\s^2^(Fo^2^)+(0.0207P)^2^] where P=(Fo^2^+2Fc^2^)/3'
_refine_ls_weighting_scheme calc
_refine_ls_wR_factor_gt 0.0987
_refine_ls_wR_factor_ref 0.1090
_reflns_Friedel_coverage 0.833
_reflns_Friedel_fraction_full 0.855
_reflns_Friedel_fraction_max 0.855
_reflns_number_gt 4837
_reflns_number_total 6651
_reflns_threshold_expression 'I > 2\s(I)'
_cod_data_source_file d5dt01071c2.cif
_cod_data_source_block pgh_002_11_er_a_CCDC_2448371
_cod_depositor_comments 'Adding full bibliography for 7719337--7719340.cif.'
_cod_original_cell_volume 7718(2)
_cod_database_code 7719340
_shelx_shelxl_version_number 2018/3
_shelx_space_group_comment
;
The symmetry employed for this shelxl refinement is uniquely defined
by the following loop, which should always be used as a source of
symmetry information in preference to the above space-group names.
They are only intended as comments.
;
_shelx_estimated_absorpt_t_min 0.801
_shelx_estimated_absorpt_t_max 0.874

loop_
_space_group_symop_operation_xyz
'x, y, z'
'-y, x-y, z+1/3'
'-x+y, -x, z+2/3'
'-x, -y, z+1/2'
'y, -x+y, z+5/6'
'x-y, x, z+1/6'

loop_
_atom_site_label
_atom_site_type_symbol
_atom_site_fract_x
_atom_site_fract_y
_atom_site_fract_z
_atom_site_U_iso_or_equiv
_atom_site_adp_type
_atom_site_occupancy
_atom_site_site_symmetry_order
_atom_site_calc_flag
_atom_site_refinement_flags_posn
_atom_site_refinement_flags_adp
_atom_site_refinement_flags_occupancy
_atom_site_disorder_assembly
_atom_site_disorder_group
Er1 Er 0.59941(7) 0.54366(7) 0.50553(16) 0.0262(2) Uani 1 1 d . . . . .
O1A O 0.4537(10) 0.4224(11) 0.4779(3) 0.037(4) Uani 1 1 d . . . . .
O2A O 0.6593(10) 0.6561(10) 0.5431(3) 0.027(3) Uani 1 1 d . . . . .
O3A O 0.2149(13) 0.3275(14) 0.4687(4) 0.085(7) Uani 1 1 d . . . . .
O4A O 0.1437(14) 0.1772(16) 0.4948(5) 0.097(7) Uani 1 1 d . . . . .
N4 N 0.345(3) -0.035(2) 0.4632(7) 0.069(7) Uani 0.46(3) 1 d D U P A 1
O5 O 0.246(3) -0.098(3) 0.4697(10) 0.079(12) Uani 0.46(3) 1 d D U P A 1
O6 O 0.427(3) -0.048(2) 0.4680(9) 0.082(13) Uani 0.46(3) 1 d D U P A 1
N4A N 0.333(4) -0.029(2) 0.4518(7) 0.069(7) Uani 0.54(3) 1 d D U P A 2
O5A O 0.240(3) -0.110(3) 0.4525(8) 0.075(11) Uani 0.54(3) 1 d . U P A 2
O6A O 0.396(3) -0.044(3) 0.4354(8) 0.090(13) Uani 0.54(3) 1 d . U P A 2
O7A O 1.1181(12) 1.1092(11) 0.5679(4) 0.057(4) Uani 1 1 d . . . . .
O8A O 0.9982(14) 1.1402(13) 0.5912(4) 0.078(6) Uani 1 1 d . . . . .
O9 O 0.612(3) 0.750(5) 0.6064(6) 0.116(18) Uani 0.46(3) 1 d D U P B 1
O10 O 0.531(2) 0.756(3) 0.5687(5) 0.065(13) Uani 0.46(3) 1 d D U P B 1
O9A O 0.580(3) 0.848(3) 0.5813(9) 0.100(14) Uani 0.54(3) 1 d D U P B 2
O10A O 0.559(3) 0.6803(19) 0.5923(8) 0.082(13) Uani 0.54(3) 1 d D U P B 2
N1A N 0.6835(12) 0.4794(13) 0.4687(4) 0.031(4) Uani 1 1 d . . . . .
N2A N 0.8181(12) 0.6432(12) 0.5075(4) 0.029(4) Uani 1 1 d . . . . .
N3A N 0.2171(16) 0.2455(17) 0.4802(4) 0.060(7) Uani 1 1 d . . . . .
N5A N 1.0192(16) 1.0819(13) 0.5764(4) 0.042(5) Uani 1 1 d . . . . .
N6A N 0.6093(14) 0.7750(16) 0.5830(5) 0.057(6) Uani 1 1 d D . . . .
C1A C 0.4254(12) 0.3171(13) 0.4697(3) 0.035(5) Uani 1 1 d D . . . .
C2A C 0.3122(12) 0.2276(11) 0.4728(2) 0.032(5) Uani 1 1 d D . . . .
C3A C 0.287(2) 0.1131(14) 0.4714(3) 0.038(6) Uani 0.46(3) 1 d D . P A 1
H3A H 0.211229 0.053338 0.474822 0.046 Uiso 0.46(3) 1 calc R U P A 1
C4A C 0.371(2) 0.0855(19) 0.4652(4) 0.040(6) Uani 0.46(3) 1 d D . P A 1
C5A C 0.483(2) 0.1757(14) 0.4608(3) 0.046(6) Uani 0.46(3) 1 d D . P A 1
H5A H 0.541356 0.158772 0.456734 0.056 Uiso 0.46(3) 1 calc R U P A 1
C6A C 0.5102(12) 0.2906(12) 0.4625(3) 0.029(4) Uani 1 1 d D . . . .
C7A C 0.6332(16) 0.3782(16) 0.4586(4) 0.035(5) Uani 1 1 d . . . . .
H7A H 0.677804 0.357670 0.447812 0.043 Uiso 1 1 calc R U . . .
C8A C 0.8066(15) 0.5561(16) 0.4629(4) 0.031(5) Uani 1 1 d . . . . .
H8A H 0.813393 0.626911 0.454839 0.037 Uiso 1 1 calc R U . . .
C9A C 0.8613(16) 0.5100(16) 0.4427(5) 0.046(6) Uani 1 1 d . . . . .
H9AA H 0.850748 0.436102 0.449173 0.055 Uiso 1 1 calc R U . . .
H9AB H 0.821414 0.495972 0.425424 0.055 Uiso 1 1 calc R U . . .
C10A C 0.9897(15) 0.5940(17) 0.4386(4) 0.041(6) Uani 1 1 d . . . . .
H10A H 1.001088 0.667233 0.431459 0.049 Uiso 1 1 calc R U . . .
H10B H 1.021446 0.561882 0.425693 0.049 Uiso 1 1 calc R U . . .
C11A C 1.0528(17) 0.6149(17) 0.4659(4) 0.044(6) Uani 1 1 d . . . . .
H11A H 1.136102 0.665813 0.463414 0.053 Uiso 1 1 calc R U . . .
H11B H 1.039977 0.541345 0.473248 0.053 Uiso 1 1 calc R U . . .
C12A C 1.0059(14) 0.6713(16) 0.4858(5) 0.036(6) Uani 1 1 d . . . . .
H12A H 1.023050 0.746917 0.478905 0.043 Uiso 1 1 calc R U . . .
H12B H 1.044360 0.683075 0.503171 0.043 Uiso 1 1 calc R U . . .
C13A C 0.8726(15) 0.5929(14) 0.4895(5) 0.033(5) Uani 1 1 d . . . . .
H13A H 0.860366 0.521274 0.498303 0.040 Uiso 1 1 calc R U . . .
C14A C 0.8866(16) 0.7341(17) 0.5201(5) 0.033(5) Uani 1 1 d . . . . .
H14A H 0.965647 0.765775 0.516321 0.039 Uiso 1 1 calc R U . . .
C15A C 0.8557(16) 0.7963(16) 0.5400(4) 0.035(5) Uani 1 1 d . . . . .
C16A C 0.9462(17) 0.9031(15) 0.5493(4) 0.033(5) Uani 1 1 d . . . . .
H16A H 1.021905 0.931947 0.542907 0.040 Uiso 1 1 calc R U . . .
C17A C 0.9220(15) 0.9636(15) 0.5675(5) 0.030(5) Uani 1 1 d . . . . .
C18A C 0.8184(17) 0.9269(17) 0.5789(4) 0.035(5) Uani 1 1 d . . . . .
H18A H 0.806863 0.971571 0.591784 0.042 Uiso 1 1 calc R U . . .
C19A C 0.7279(16) 0.8185(17) 0.5707(4) 0.035(5) Uani 1 1 d . . . . .
C20A C 0.7435(15) 0.7513(18) 0.5510(4) 0.030(5) Uani 1 1 d . U . . .
O1B O 0.6227(10) 0.4061(10) 0.5247(3) 0.037(4) Uani 1 1 d . . . . .
O2B O 0.6575(11) 0.6943(10) 0.4752(3) 0.031(4) Uani 1 1 d . . . . .
O3B O 0.796(4) 0.351(5) 0.5253(12) 0.039(8) Uani 0.55(6) 1 d D . P C 1
O4B O 0.730(5) 0.227(5) 0.4941(10) 0.046(13) Uani 0.55(6) 1 d D . P C 1
O5B1 O 0.383(3) -0.125(3) 0.5387(9) 0.063(11) Uani 0.55(6) 1 d D U P C 1
O6B O 0.237(3) -0.100(3) 0.5464(9) 0.037(9) Uani 0.55(6) 1 d D U P C 1
O7B O 0.7760(14) 1.1237(12) 0.5466(4) 0.057(5) Uani 1 1 d . . . . .
O8B O 0.9353(12) 1.1892(11) 0.5246(4) 0.070(5) Uani 1 1 d . . . . .
O9B O 0.9815(13) 0.9267(14) 0.4643(4) 0.069(5) Uani 1 1 d . . . . .
O10B O 0.8319(13) 0.8294(13) 0.4392(4) 0.064(5) Uani 1 1 d . . . . .
N1B N 0.4236(12) 0.4252(12) 0.5354(4) 0.027(4) Uani 1 1 d . . . . .
N2B N 0.4665(11) 0.6234(11) 0.5096(3) 0.025(4) Uani 1 1 d . . . . .
N3B N 0.716(3) 0.272(4) 0.5138(5) 0.042(8) Uani 0.55(6) 1 d D . P C 1
N4B N 0.336(3) -0.068(2) 0.5408(8) 0.042(6) Uani 0.55(6) 1 d D U P C 1
N5B N 0.8343(16) 1.1169(14) 0.5287(5) 0.048(5) Uani 1 1 d . . . . .
N6B N 0.8773(18) 0.8808(16) 0.4601(4) 0.052(5) Uani 1 1 d . . . . .
C1B C 0.5546(13) 0.2956(15) 0.52871(18) 0.029(4) Uani 1 1 d D . . . .
C2B C 0.597(4) 0.221(3) 0.5236(4) 0.039(6) Uani 0.55(6) 1 d D . P C 1
C3B C 0.529(3) 0.102(3) 0.5271(6) 0.038(6) Uani 0.55(6) 1 d D U P C 1
H3B H 0.559382 0.053550 0.523401 0.045 Uiso 0.55(6) 1 calc R U P C 1
C4B C 0.416(3) 0.056(3) 0.5362(6) 0.029(6) Uani 0.55(6) 1 d D U P C 1
C5B C 0.374(3) 0.1297(14) 0.5415(4) 0.038(6) Uani 0.55(6) 1 d D . P C 1
H5B H 0.297325 0.098758 0.547662 0.045 Uiso 0.55(6) 1 calc R U P C 1
C6B C 0.4414(12) 0.2486(13) 0.53783(19) 0.032(5) Uani 1 1 d D . . . .
C7B C 0.3874(16) 0.3222(17) 0.5429(5) 0.045(7) Uani 1 1 d . . . . .
H7B H 0.318262 0.287348 0.552748 0.054 Uiso 1 1 calc R U . . .
C8B C 0.3493(15) 0.4759(15) 0.5424(4) 0.029(5) Uani 1 1 d . . . . .
H8B H 0.386859 0.532762 0.557008 0.035 Uiso 1 1 calc R U . . .
C9B C 0.2236(16) 0.3873(15) 0.5510(5) 0.049(7) Uani 1 1 d . . . . .
H9BA H 0.190280 0.324489 0.537797 0.058 Uiso 1 1 calc R U . . .
H9BB H 0.225754 0.353754 0.568293 0.058 Uiso 1 1 calc R U . . .
C10B C 0.1449(15) 0.4399(16) 0.5534(5) 0.044(6) Uani 1 1 d . . . . .
H10C H 0.066063 0.379393 0.557754 0.053 Uiso 1 1 calc R U . . .
H10D H 0.172665 0.497353 0.567839 0.053 Uiso 1 1 calc R U . . .
C11B C 0.1456(15) 0.4971(16) 0.5268(5) 0.043(6) Uani 1 1 d . . . . .
H11C H 0.115553 0.438678 0.512620 0.051 Uiso 1 1 calc R U . . .
H11D H 0.094684 0.529965 0.528235 0.051 Uiso 1 1 calc R U . . .
C12B C 0.2652(14) 0.5908(15) 0.5196(5) 0.037(5) Uani 1 1 d . . . . .
H12C H 0.294632 0.650383 0.533544 0.044 Uiso 1 1 calc R U . . .
H12D H 0.262753 0.626833 0.502669 0.044 Uiso 1 1 calc R U . . .
C13B C 0.3476(13) 0.5409(14) 0.5166(4) 0.028(5) Uani 1 1 d . . . . .
H13B H 0.316368 0.483121 0.501983 0.034 Uiso 1 1 calc R U . . .
C14B C 0.5078(16) 0.7334(16) 0.5101(5) 0.041(5) Uani 1 1 d . . . . .
H14B H 0.457386 0.759536 0.515457 0.049 Uiso 1 1 calc R U . . .
C15B C 0.6257(15) 0.8216(15) 0.5032(5) 0.030(5) Uani 1 1 d . . . . .
C16B C 0.6693(15) 0.9244(14) 0.5170(4) 0.029(5) Uani 1 1 d . . . . .
H16B H 0.622794 0.935330 0.529461 0.035 Uiso 1 1 calc R U . . .
C17B C 0.7821(16) 1.0113(15) 0.5126(4) 0.029(5) Uani 1 1 d . . . . .
C18B C 0.8513(16) 0.9973(15) 0.4939(5) 0.043(6) Uani 1 1 d . . . . .
H18B H 0.927806 1.056277 0.490890 0.052 Uiso 1 1 calc R U . . .
C19B C 0.8046(17) 0.8942(17) 0.4799(4) 0.036(5) Uani 1 1 d . . . . .
C20B C 0.6942(15) 0.7960(16) 0.4856(4) 0.026(5) Uani 1 1 d . . . . .
N7 N 0.4980(15) 0.6442(15) 0.4312(4) 0.058(5) Uani 1 1 d . . . . .
H7 H 0.555233 0.668889 0.445929 0.069 Uiso 1 1 calc R U . . .
C21 C 0.5151(18) 0.5589(19) 0.4137(5) 0.058(6) Uani 1 1 d . . . . .
H21A H 0.484785 0.485679 0.423404 0.069 Uiso 1 1 calc R U . . .
H21B H 0.469324 0.543654 0.397290 0.069 Uiso 1 1 calc R U . . .
C22 C 0.6356(18) 0.5984(18) 0.4061(6) 0.079(9) Uani 1 1 d . . . . .
H22A H 0.643399 0.532272 0.401295 0.118 Uiso 1 1 calc R U . . .
H22B H 0.686076 0.638594 0.421087 0.118 Uiso 1 1 calc R U . . .
H22C H 0.656777 0.650285 0.390873 0.118 Uiso 1 1 calc R U . . .
C23 C 0.3831(19) 0.594(2) 0.4438(5) 0.075(8) Uani 1 1 d . . . . .
H23A H 0.382411 0.652711 0.455526 0.091 Uiso 1 1 calc R U . . .
H23B H 0.371859 0.529627 0.455266 0.091 Uiso 1 1 calc R U . . .
C24 C 0.281(2) 0.550(2) 0.4246(6) 0.094(9) Uani 1 1 d . . . . .
H24A H 0.209426 0.517783 0.434814 0.141 Uiso 1 1 calc R U . . .
H24B H 0.279399 0.491470 0.413019 0.141 Uiso 1 1 calc R U . . .
H24C H 0.288194 0.614071 0.413794 0.141 Uiso 1 1 calc R U . . .
C25 C 0.527(2) 0.747(2) 0.4155(5) 0.079(8) Uani 1 1 d . . . . .
H25A H 0.473117 0.724571 0.400319 0.095 Uiso 1 1 calc R U . . .
H25B H 0.604781 0.777850 0.408202 0.095 Uiso 1 1 calc R U . . .
C26 C 0.521(3) 0.837(2) 0.4310(6) 0.109(12) Uani 1 1 d . . . . .
H26A H 0.530661 0.898718 0.419057 0.164 Uiso 1 1 calc R U . . .
H26B H 0.582576 0.868526 0.444298 0.164 Uiso 1 1 calc R U . . .
H26C H 0.447110 0.804915 0.439989 0.164 Uiso 1 1 calc R U . . .
C3 C 0.281(2) 0.1143(14) 0.4662(3) 0.038(6) Uani 0.54(3) 1 d D . P A 2
H3 H 0.203299 0.054957 0.467170 0.046 Uiso 0.54(3) 1 calc R U P A 2
C4 C 0.3660(19) 0.0912(18) 0.4582(4) 0.040(6) Uani 0.54(3) 1 d D . P A 2
C5 C 0.480(2) 0.1778(14) 0.4561(3) 0.046(6) Uani 0.54(3) 1 d D . P A 2
H5 H 0.537095 0.160562 0.450385 0.056 Uiso 0.54(3) 1 calc R U P A 2
O4C O 0.707(7) 0.184(5) 0.4926(15) 0.048(14) Uani 0.45(6) 1 d D . P C 2
O1 O 0.350(4) -0.131(3) 0.5229(15) 0.078(15) Uani 0.45(6) 1 d D U P C 2
O6C O 0.213(3) -0.109(4) 0.5352(11) 0.045(11) Uani 0.45(6) 1 d D U P C 2
N3C N 0.697(4) 0.242(5) 0.5100(6) 0.042(8) Uani 0.45(6) 1 d D . P C 2
N4C N 0.315(3) -0.069(3) 0.5312(10) 0.042(6) Uani 0.45(6) 1 d D U P C 2
C2C C 0.583(4) 0.213(4) 0.5205(5) 0.039(6) Uani 0.45(6) 1 d D . P C 2
C3C C 0.509(4) 0.095(4) 0.5209(8) 0.038(6) Uani 0.45(6) 1 d D U P C 2
H3C H 0.532158 0.042832 0.515013 0.045 Uiso 0.45(6) 1 calc R U P C 2
C4C C 0.397(4) 0.056(3) 0.5303(7) 0.029(6) Uani 0.45(6) 1 d D U P C 2
C5C C 0.361(4) 0.1312(16) 0.5390(5) 0.038(6) Uani 0.45(6) 1 d D . P C 2
H5C H 0.285360 0.104072 0.545332 0.045 Uiso 0.45(6) 1 calc R U P C 2
O3C O 0.779(5) 0.327(6) 0.5193(15) 0.039(8) Uani 0.45(6) 1 d D . P C 2

loop_
_atom_site_aniso_label
_atom_site_aniso_U_11
_atom_site_aniso_U_22
_atom_site_aniso_U_33
_atom_site_aniso_U_23
_atom_site_aniso_U_13
_atom_site_aniso_U_12
Er1 0.0241(5) 0.0235(5) 0.0303(4) -0.0018(5) -0.0007(5) 0.0114(4)
O1A 0.032(8) 0.047(9) 0.035(10) -0.008(7) -0.006(7) 0.022(7)
O2A 0.022(8) 0.027(8) 0.030(9) 0.004(7) 0.004(6) 0.009(6)
O3A 0.038(10) 0.060(12) 0.17(2) -0.041(13) -0.035(11) 0.031(10)
O4A 0.049(12) 0.088(14) 0.12(2) -0.038(13) 0.028(11) 0.013(10)
N4 0.072(9) 0.048(7) 0.081(13) -0.007(8) 0.002(8) 0.025(6)
O5 0.081(13) 0.039(15) 0.10(3) -0.013(19) 0.023(18) 0.017(12)
O6 0.092(16) 0.041(18) 0.12(3) -0.018(17) 0.002(16) 0.042(15)
N4A 0.072(9) 0.048(7) 0.081(13) -0.007(8) 0.002(8) 0.025(6)
O5A 0.074(13) 0.047(13) 0.08(2) -0.021(16) 0.020(15) 0.013(10)
O6A 0.089(19) 0.066(18) 0.10(2) -0.021(15) 0.016(16) 0.031(15)
O7A 0.043(10) 0.041(9) 0.063(13) 0.000(8) 0.001(9) 0.003(8)
O8A 0.091(13) 0.053(11) 0.075(15) -0.046(11) 0.002(11) 0.023(10)
O9 0.10(3) 0.16(3) 0.071(17) 0.015(19) 0.001(16) 0.05(2)
O10 0.045(16) 0.08(3) 0.063(19) -0.015(16) 0.005(13) 0.030(16)
O9A 0.09(2) 0.10(2) 0.13(3) 0.018(18) 0.032(19) 0.071(18)
O10A 0.07(2) 0.050(14) 0.11(2) -0.018(14) 0.051(18) 0.023(13)
N1A 0.019(9) 0.026(10) 0.032(12) 0.000(8) -0.005(8) -0.001(8)
N2A 0.039(9) 0.020(8) 0.029(10) -0.001(9) 0.007(10) 0.016(8)
N3A 0.030(12) 0.048(14) 0.10(2) -0.028(13) -0.009(12) 0.015(11)
N5A 0.048(12) 0.027(10) 0.046(14) -0.003(9) -0.017(11) 0.014(10)
N6A 0.055(12) 0.069(13) 0.052(14) -0.013(10) 0.006(10) 0.035(11)
C1A 0.031(9) 0.031(9) 0.031(14) -0.008(10) -0.002(9) 0.006(7)
C2A 0.030(9) 0.028(8) 0.029(14) -0.008(9) -0.004(9) 0.006(7)
C3A 0.029(10) 0.027(8) 0.043(18) -0.001(10) -0.008(11) 0.001(8)
C4A 0.037(9) 0.035(7) 0.039(19) -0.011(10) -0.015(11) 0.012(6)
C5A 0.042(9) 0.041(8) 0.052(18) -0.010(10) 0.008(11) 0.017(7)
C6A 0.030(9) 0.036(8) 0.014(12) -0.010(9) -0.011(8) 0.011(8)
C7A 0.033(13) 0.044(14) 0.029(15) 0.008(11) 0.008(10) 0.019(11)
C8A 0.031(12) 0.030(12) 0.035(15) -0.001(10) 0.010(10) 0.017(10)
C9A 0.045(14) 0.043(13) 0.045(16) 0.001(11) 0.027(11) 0.019(12)
C10A 0.025(12) 0.048(13) 0.036(15) -0.012(11) 0.005(10) 0.008(11)
C11A 0.045(13) 0.040(13) 0.049(16) 0.001(12) 0.018(12) 0.022(11)
C12A 0.013(10) 0.042(13) 0.047(16) -0.007(11) 0.005(10) 0.009(10)
C13A 0.027(11) 0.012(10) 0.059(17) 0.011(10) 0.002(11) 0.009(9)
C14A 0.035(13) 0.039(13) 0.026(14) 0.019(11) 0.020(10) 0.020(11)
C15A 0.030(13) 0.035(13) 0.039(16) 0.001(11) -0.003(11) 0.014(11)
C16A 0.039(13) 0.026(11) 0.033(14) 0.001(10) 0.005(11) 0.015(11)
C17A 0.025(12) 0.023(11) 0.045(15) 0.001(11) -0.003(10) 0.015(10)
C18A 0.048(14) 0.059(15) 0.014(12) -0.009(10) -0.008(10) 0.039(13)
C19A 0.041(13) 0.047(14) 0.029(14) -0.012(11) -0.013(11) 0.030(12)
C20A 0.015(10) 0.054(13) 0.015(12) 0.003(10) -0.005(9) 0.012(10)
O1B 0.039(8) 0.026(8) 0.045(10) -0.014(7) -0.013(7) 0.017(7)
O2B 0.043(9) 0.023(8) 0.032(10) -0.009(7) -0.004(7) 0.019(7)
O3B 0.033(11) 0.03(2) 0.06(2) -0.005(13) -0.004(11) 0.019(11)
O4B 0.05(2) 0.04(3) 0.051(17) -0.01(2) 0.004(14) 0.02(2)
O5B1 0.088(19) 0.064(15) 0.06(2) 0.010(15) 0.003(16) 0.057(15)
O6B 0.039(11) 0.022(14) 0.04(2) 0.010(15) -0.006(12) 0.007(10)
O7B 0.080(12) 0.050(10) 0.047(12) -0.009(9) 0.005(9) 0.035(10)
O8B 0.039(9) 0.031(9) 0.115(16) -0.035(9) -0.005(10) -0.002(8)
O9B 0.031(9) 0.068(12) 0.087(15) -0.014(10) 0.010(9) 0.010(9)
O10B 0.071(12) 0.062(11) 0.044(12) 0.005(9) 0.030(9) 0.023(9)
N1B 0.020(9) 0.013(9) 0.049(13) 0.002(8) -0.006(8) 0.009(7)
N2B 0.028(9) 0.027(9) 0.024(11) 0.000(8) 0.012(8) 0.017(7)
N3B 0.039(11) 0.03(2) 0.059(17) -0.008(12) 0.001(10) 0.021(11)
N4B 0.051(8) 0.032(6) 0.041(13) 0.000(8) 0.003(8) 0.020(6)
N5B 0.044(12) 0.029(11) 0.066(17) -0.006(11) -0.016(11) 0.016(10)
N6B 0.070(16) 0.042(13) 0.029(14) 0.000(10) 0.014(12) 0.016(12)
C1B 0.037(9) 0.032(9) 0.017(12) -0.009(9) -0.006(8) 0.016(8)
C2B 0.029(10) 0.032(8) 0.058(16) 0.001(9) 0.002(10) 0.017(7)
C3B 0.041(9) 0.036(7) 0.038(11) 0.004(8) -0.004(8) 0.020(6)
C4B 0.033(8) 0.031(6) 0.027(10) 0.007(7) -0.011(7) 0.019(5)
C5B 0.033(11) 0.032(7) 0.053(16) 0.011(10) -0.005(10) 0.020(7)
C6B 0.034(9) 0.034(8) 0.035(14) 0.005(9) 0.001(9) 0.022(8)
C7B 0.027(13) 0.031(14) 0.07(2) -0.005(12) -0.027(12) 0.008(11)
C8B 0.025(11) 0.020(11) 0.041(15) -0.003(10) -0.001(10) 0.010(9)
C9B 0.037(13) 0.020(11) 0.09(2) 0.005(12) 0.019(13) 0.012(10)
C10B 0.023(12) 0.023(11) 0.09(2) 0.012(12) 0.015(12) 0.013(10)
C11B 0.021(11) 0.039(13) 0.08(2) -0.008(13) -0.001(11) 0.021(10)
C12B 0.035(12) 0.037(12) 0.040(15) 0.002(10) 0.001(10) 0.021(10)
C13B 0.016(10) 0.025(11) 0.042(14) 0.003(9) 0.005(9) 0.010(9)
C14B 0.046(13) 0.049(14) 0.042(16) 0.002(12) 0.003(12) 0.035(11)
C15B 0.031(11) 0.028(11) 0.033(14) 0.003(11) -0.003(11) 0.015(10)
C16B 0.023(11) 0.030(12) 0.037(14) -0.006(10) -0.007(10) 0.015(10)
C17B 0.047(13) 0.028(11) 0.019(14) -0.012(9) -0.012(10) 0.024(11)
C18B 0.031(12) 0.020(12) 0.064(18) -0.002(11) -0.009(12) 0.002(10)
C19B 0.039(13) 0.044(14) 0.025(14) -0.001(11) 0.003(11) 0.021(12)
C20B 0.018(11) 0.029(12) 0.025(14) 0.018(10) -0.004(9) 0.006(10)
N7 0.064(11) 0.061(12) 0.046(13) 0.002(8) 0.001(9) 0.029(10)
C21 0.059(13) 0.072(15) 0.046(17) -0.019(12) -0.013(12) 0.035(13)
C22 0.057(14) 0.057(16) 0.13(3) -0.010(16) -0.004(14) 0.034(13)
C23 0.066(14) 0.12(2) 0.061(19) 0.019(14) 0.005(10) 0.058(15)
C24 0.082(16) 0.13(2) 0.06(2) 0.009(18) -0.011(14) 0.043(18)
C25 0.11(2) 0.093(17) 0.055(19) 0.018(12) -0.011(15) 0.069(17)
C26 0.18(3) 0.09(2) 0.09(3) 0.022(17) 0.03(2) 0.08(2)
C3 0.029(10) 0.027(8) 0.043(18) -0.001(10) -0.008(11) 0.001(8)
C4 0.037(9) 0.035(7) 0.039(19) -0.011(10) -0.015(11) 0.012(6)
C5 0.042(9) 0.041(8) 0.052(18) -0.010(10) 0.008(11) 0.017(7)
O4C 0.07(4) 0.03(3) 0.05(2) 0.00(2) 0.02(2) 0.03(3)
O1 0.07(2) 0.048(16) 0.12(3) -0.030(18) -0.009(19) 0.035(16)
O6C 0.047(11) 0.036(17) 0.04(3) -0.013(19) -0.009(14) 0.014(11)
N3C 0.039(11) 0.03(2) 0.059(17) -0.008(12) 0.001(10) 0.021(11)
N4C 0.051(8) 0.032(6) 0.041(13) 0.000(8) 0.003(8) 0.020(6)
C2C 0.029(10) 0.032(8) 0.058(16) 0.001(9) 0.002(10) 0.017(7)
C3C 0.041(9) 0.036(7) 0.038(11) 0.004(8) -0.004(8) 0.020(6)
C4C 0.033(8) 0.031(6) 0.027(10) 0.007(7) -0.011(7) 0.019(5)
C5C 0.033(11) 0.032(7) 0.053(16) 0.011(10) -0.005(10) 0.020(7)
O3C 0.033(11) 0.03(2) 0.06(2) -0.005(13) -0.004(11) 0.019(11)

loop_
_atom_type_symbol
_atom_type_description
_atom_type_scat_dispersion_real
_atom_type_scat_dispersion_imag
_atom_type_scat_source
C C 0.0033 0.0016 'International Tables Vol C Tables 4.2.6.8 and 6.1.1.4'
H H 0.0000 0.0000 'International Tables Vol C Tables 4.2.6.8 and 6.1.1.4'
Er Er -0.2586 4.9576 'International Tables Vol C Tables 4.2.6.8 and 6.1.1.4'
N N 0.0061 0.0033 'International Tables Vol C Tables 4.2.6.8 and 6.1.1.4'
O O 0.0106 0.0060 'International Tables Vol C Tables 4.2.6.8 and 6.1.1.4'

loop_
_geom_angle_atom_site_label_1
_geom_angle_atom_site_label_2
_geom_angle_atom_site_label_3
_geom_angle
_geom_angle_site_symmetry_1
_geom_angle_site_symmetry_3
_geom_angle_publ_flag
O1B Er1 O1A 95.5(4) . . ?
O1B Er1 O2A 92.5(4) . . ?
O1A Er1 O2A 149.5(4) . . ?
O1B Er1 O2B 150.7(4) . . ?
O1A Er1 O2B 91.1(5) . . ?
O2A Er1 O2B 96.2(5) . . ?
O1B Er1 N2B 137.8(5) . . ?
O1A Er1 N2B 79.3(5) . . ?
O2A Er1 N2B 75.0(4) . . ?
O2B Er1 N2B 71.5(5) . . ?
O1B Er1 N1A 76.1(5) . . ?
O1A Er1 N1A 71.6(5) . . ?
O2A Er1 N1A 138.9(4) . . ?
O2B Er1 N1A 78.9(5) . . ?
N2B Er1 N1A 137.8(5) . . ?
O1B Er1 N2A 79.4(4) . . ?
O1A Er1 N2A 138.6(5) . . ?
O2A Er1 N2A 71.9(5) . . ?
O2B Er1 N2A 76.9(5) . . ?
N2B Er1 N2A 130.7(4) . . ?
N1A Er1 N2A 67.3(5) . . ?
O1B Er1 N1B 72.8(4) . . ?
O1A Er1 N1B 73.6(4) . . ?
O2A Er1 N1B 80.8(4) . . ?
O2B Er1 N1B 136.3(5) . . ?
N2B Er1 N1B 65.5(4) . . ?
N1A Er1 N1B 130.0(5) . . ?
N2A Er1 N1B 139.8(5) . . ?
C1A O1A Er1 129.2(10) . . ?
C20A O2A Er1 139.3(12) . . ?
O5 N4 O6 127(2) . . ?
O5 N4 C4A 109(3) . . ?
O6 N4 C4A 114(3) . . ?
O5A N4A O6A 110(3) . . ?
O5A N4A C4 127(4) . . ?
O6A N4A C4 117(3) . . ?
C7A N1A C8A 118.4(17) . . ?
C7A N1A Er1 124.1(13) . . ?
C8A N1A Er1 116.2(11) . . ?
C14A N2A C13A 116.4(15) . . ?
C14A N2A Er1 128.0(13) . . ?
C13A N2A Er1 115.4(11) . . ?
O4A N3A O3A 125(2) . . ?
O4A N3A C2A 118.7(18) . . ?
O3A N3A C2A 115.6(17) . . ?
O8A N5A O7A 124.8(18) . . ?
O8A N5A C17A 119.6(18) . . ?
O7A N5A C17A 115.5(17) . . ?
O10A N6A O9A 129.5(19) . . ?
O10 N6A O9 131(2) . . ?
O10 N6A C19A 119(2) . . ?
O10A N6A C19A 120(2) . . ?
O9A N6A C19A 111(2) . . ?
O9 N6A C19A 109(2) . . ?
O1A C1A C2A 119.2(13) . . ?
O1A C1A C6A 120.9(13) . . ?
C2A C1A C6A 118.9(14) . . ?
C1A C2A C3 120.9(16) . . ?
C1A C2A C3A 120.0(17) . . ?
C1A C2A N3A 123.5(14) . . ?
C3 C2A N3A 115.2(16) . . ?
C3A C2A N3A 116.2(17) . . ?
C4A C3A C2A 121(2) . . ?
C4A C3A H3A 119.3 . . ?
C2A C3A H3A 119.3 . . ?
C3A C4A C5A 118(2) . . ?
C3A C4A N4 122(2) . . ?
C5A C4A N4 120(2) . . ?
C4A C5A C6A 122(2) . . ?
C4A C5A H5A 119.2 . . ?
C6A C5A H5A 119.2 . . ?
C5 C6A C1A 120.5(16) . . ?
C5A C6A C1A 119.8(17) . . ?
C5 C6A C7A 115.5(16) . . ?
C5A C6A C7A 116.2(16) . . ?
C1A C6A C7A 123.8(14) . . ?
N1A C7A C6A 125.2(18) . . ?
N1A C7A H7A 117.4 . . ?
C6A C7A H7A 117.4 . . ?
N1A C8A C13A 108.5(15) . . ?
N1A C8A C9A 116.1(15) . . ?
C13A C8A C9A 112.5(16) . . ?
N1A C8A H8A 106.4 . . ?
C13A C8A H8A 106.4 . . ?
C9A C8A H8A 106.4 . . ?
C10A C9A C8A 112.1(16) . . ?
C10A C9A H9AA 109.2 . . ?
C8A C9A H9AA 109.2 . . ?
C10A C9A H9AB 109.2 . . ?
C8A C9A H9AB 109.2 . . ?
H9AA C9A H9AB 107.9 . . ?
C9A C10A C11A 109.0(17) . . ?
C9A C10A H10A 109.9 . . ?
C11A C10A H10A 109.9 . . ?
C9A C10A H10B 109.9 . . ?
C11A C10A H10B 109.9 . . ?
H10A C10A H10B 108.3 . . ?
C10A C11A C12A 109.3(17) . . ?
C10A C11A H11A 109.8 . . ?
C12A C11A H11A 109.8 . . ?
C10A C11A H11B 109.8 . . ?
C12A C11A H11B 109.8 . . ?
H11A C11A H11B 108.3 . . ?
C11A C12A C13A 110.6(16) . . ?
C11A C12A H12A 109.5 . . ?
C13A C12A H12A 109.5 . . ?
C11A C12A H12B 109.5 . . ?
C13A C12A H12B 109.5 . . ?
H12A C12A H12B 108.1 . . ?
N2A C13A C8A 109.3(15) . . ?
N2A C13A C12A 114.5(15) . . ?
C8A C13A C12A 113.2(17) . . ?
N2A C13A H13A 106.4 . . ?
C8A C13A H13A 106.4 . . ?
C12A C13A H13A 106.4 . . ?
N2A C14A C15A 127.0(17) . . ?
N2A C14A H14A 116.5 . . ?
C15A C14A H14A 116.5 . . ?
C16A C15A C20A 119.7(19) . . ?
C16A C15A C14A 116.7(18) . . ?
C20A C15A C14A 123.5(18) . . ?
C17A C16A C15A 118.8(19) . . ?
C17A C16A H16A 120.6 . . ?
C15A C16A H16A 120.6 . . ?
C18A C17A C16A 125.1(19) . . ?
C18A C17A N5A 116.4(18) . . ?
C16A C17A N5A 118.5(17) . . ?
C17A C18A C19A 116.8(18) . . ?
C17A C18A H18A 121.6 . . ?
C19A C18A H18A 121.6 . . ?
C18A C19A C20A 122.2(18) . . ?
C18A C19A N6A 118.2(17) . . ?
C20A C19A N6A 119.6(17) . . ?
O2A C20A C19A 120.9(17) . . ?
O2A C20A C15A 121.8(19) . . ?
C19A C20A C15A 117.2(18) . . ?
C1B O1B Er1 133.9(9) . . ?
C20B O2B Er1 115.9(12) . . ?
C7B N1B C8B 116.5(17) . . ?
C7B N1B Er1 125.3(14) . . ?
C8B N1B Er1 117.9(10) . . ?
C14B N2B C13B 123.1(14) . . ?
C14B N2B Er1 119.9(11) . . ?
C13B N2B Er1 115.9(10) . . ?
O3B N3B O4B 122(4) . . ?
O3B N3B C2B 122(3) . . ?
O4B N3B C2B 116(3) . . ?
O6B N4B O5B1 128(3) . . ?
O6B N4B C4B 119(3) . . ?
O5B1 N4B C4B 113(3) . . ?
O7B N5B O8B 123.9(19) . . ?
O7B N5B C17B 117.4(18) . . ?
O8B N5B C17B 118(2) . . ?
O9B N6B O10B 123(2) . . ?
O9B N6B C19B 119(2) . . ?
O10B N6B C19B 118(2) . . ?
O1B C1B C2C 122(3) . . ?
O1B C1B C2B 119(2) . . ?
O1B C1B C6B 123.1(13) . . ?
C2C C1B C6B 114(3) . . ?
C2B C1B C6B 118(2) . . ?
C3B C2B C1B 122(4) . . ?
C3B C2B N3B 120(3) . . ?
C1B C2B N3B 117(4) . . ?
C4B C3B C2B 119(4) . . ?
C4B C3B H3B 120.4 . . ?
C2B C3B H3B 120.4 . . ?
C5B C4B C3B 119(3) . . ?
C5B C4B N4B 116(2) . . ?
C3B C4B N4B 124(3) . . ?
C4B C5B C6B 121(3) . . ?
C4B C5B H5B 119.3 . . ?
C6B C5B H5B 119.3 . . ?
C5C C6B C1B 125(3) . . ?
C5B C6B C1B 120(2) . . ?
C5C C6B C7B 112(3) . . ?
C5B C6B C7B 118(2) . . ?
C1B C6B C7B 121.8(14) . . ?
N1B C7B C6B 128(2) . . ?
N1B C7B H7B 116.0 . . ?
C6B C7B H7B 116.0 . . ?
N1B C8B C9B 115.3(14) . . ?
N1B C8B C13B 105.0(15) . . ?
C9B C8B C13B 109.9(15) . . ?
N1B C8B H8B 108.8 . . ?
C9B C8B H8B 108.8 . . ?
C13B C8B H8B 108.8 . . ?
C10B C9B C8B 113.5(15) . . ?
C10B C9B H9BA 108.9 . . ?
C8B C9B H9BA 108.9 . . ?
C10B C9B H9BB 108.9 . . ?
C8B C9B H9BB 108.9 . . ?
H9BA C9B H9BB 107.7 . . ?
C11B C10B C9B 109.1(17) . . ?
C11B C10B H10C 109.9 . . ?
C9B C10B H10C 109.9 . . ?
C11B C10B H10D 109.9 . . ?
C9B C10B H10D 109.9 . . ?
H10C C10B H10D 108.3 . . ?
C12B C11B C10B 111.3(17) . . ?
C12B C11B H11C 109.4 . . ?
C10B C11B H11C 109.4 . . ?
C12B C11B H11D 109.4 . . ?
C10B C11B H11D 109.4 . . ?
H11C C11B H11D 108.0 . . ?
C11B C12B C13B 110.6(14) . . ?
C11B C12B H12C 109.5 . . ?
C13B C12B H12C 109.5 . . ?
C11B C12B H12D 109.5 . . ?
C13B C12B H12D 109.5 . . ?
H12C C12B H12D 108.1 . . ?
N2B C13B C12B 115.9(14) . . ?
N2B C13B C8B 107.8(14) . . ?
C12B C13B C8B 111.8(15) . . ?
N2B C13B H13B 106.9 . . ?
C12B C13B H13B 106.9 . . ?
C8B C13B H13B 106.9 . . ?
N2B C14B C15B 126.3(16) . . ?
N2B C14B H14B 116.9 . . ?
C15B C14B H14B 116.9 . . ?
C16B C15B C20B 123.0(17) . . ?
C16B C15B C14B 115.6(19) . . ?
C20B C15B C14B 120.9(17) . . ?
C15B C16B C17B 119.7(18) . . ?
C15B C16B H16B 120.2 . . ?
C17B C16B H16B 120.2 . . ?
C16B C17B C18B 120.9(16) . . ?
C16B C17B N5B 121.0(18) . . ?
C18B C17B N5B 118.0(18) . . ?
C19B C18B C17B 118.1(18) . . ?
C19B C18B H18B 120.9 . . ?
C17B C18B H18B 120.9 . . ?
C18B C19B C20B 124(2) . . ?
C18B C19B N6B 117.8(19) . . ?
C20B C19B N6B 117.8(18) . . ?
O2B C20B C15B 122.9(17) . . ?
O2B C20B C19B 124.0(19) . . ?
C15B C20B C19B 113.1(18) . . ?
C25 N7 C23 112.5(19) . . ?
C25 N7 C21 109(2) . . ?
C23 N7 C21 114.3(18) . . ?
C25 N7 H7 106.9 . . ?
C23 N7 H7 106.9 . . ?
C21 N7 H7 106.9 . . ?
C22 C21 N7 114.9(18) . . ?
C22 C21 H21A 108.5 . . ?
N7 C21 H21A 108.5 . . ?
C22 C21 H21B 108.5 . . ?
N7 C21 H21B 108.5 . . ?
H21A C21 H21B 107.5 . . ?
C21 C22 H22A 109.5 . . ?
C21 C22 H22B 109.5 . . ?
H22A C22 H22B 109.5 . . ?
C21 C22 H22C 109.5 . . ?
H22A C22 H22C 109.5 . . ?
H22B C22 H22C 109.5 . . ?
N7 C23 C24 116(2) . . ?
N7 C23 H23A 108.3 . . ?
C24 C23 H23A 108.3 . . ?
N7 C23 H23B 108.3 . . ?
C24 C23 H23B 108.3 . . ?
H23A C23 H23B 107.4 . . ?
C23 C24 H24A 109.5 . . ?
C23 C24 H24B 109.5 . . ?
H24A C24 H24B 109.5 . . ?
C23 C24 H24C 109.5 . . ?
H24A C24 H24C 109.5 . . ?
H24B C24 H24C 109.5 . . ?
N7 C25 C26 113(2) . . ?
N7 C25 H25A 108.9 . . ?
C26 C25 H25A 108.9 . . ?
N7 C25 H25B 108.9 . . ?
C26 C25 H25B 108.9 . . ?
H25A C25 H25B 107.8 . . ?
C25 C26 H26A 109.5 . . ?
C25 C26 H26B 109.5 . . ?
H26A C26 H26B 109.5 . . ?
C25 C26 H26C 109.5 . . ?
H26A C26 H26C 109.5 . . ?
H26B C26 H26C 109.5 . . ?
C4 C3 C2A 119(2) . . ?
C4 C3 H3 120.7 . . ?
C2A C3 H3 120.7 . . ?
C3 C4 C5 122(2) . . ?
C3 C4 N4A 119(2) . . ?
C5 C4 N4A 120(2) . . ?
C4 C5 C6A 119.1(19) . . ?
C4 C5 H5 120.4 . . ?
C6A C5 H5 120.4 . . ?
O3C N3C O4C 123(4) . . ?
O3C N3C C2C 116(4) . . ?
O4C N3C C2C 121(4) . . ?
O6C N4C O1 119(4) . . ?
O6C N4C C4C 123(4) . . ?
O1 N4C C4C 116(4) . . ?
C3C C2C C1B 125(5) . . ?
C3C C2C N3C 111(3) . . ?
C1B C2C N3C 124(5) . . ?
C4C C3C C2C 117(5) . . ?
C4C C3C H3C 121.6 . . ?
C2C C3C H3C 121.6 . . ?
C3C C4C C5C 122(4) . . ?
C3C C4C N4C 119(4) . . ?
C5C C4C N4C 118(3) . . ?
C4C C5C C6B 117(3) . . ?
C4C C5C H5C 121.7 . . ?
C6B C5C H5C 121.6 . . ?

loop_
_geom_bond_atom_site_label_1
_geom_bond_atom_site_label_2
_geom_bond_distance
_geom_bond_site_symmetry_2
_geom_bond_publ_flag
Er1 O1B 2.228(12) . ?
Er1 O1A 2.272(12) . ?
Er1 O2A 2.281(13) . ?
Er1 O2B 2.319(13) . ?
Er1 N2B 2.496(13) . ?
Er1 N1A 2.518(16) . ?
Er1 N2A 2.537(14) . ?
Er1 N1B 2.556(15) . ?
O1A C1A 1.326(17) . ?
O2A C20A 1.27(2) . ?
O3A N3A 1.25(2) . ?
O4A N3A 1.20(2) . ?
N4 O5 1.213(15) . ?
N4 O6 1.221(14) . ?
N4 C4A 1.467(13) . ?
N4A O5A 1.18(4) . ?
N4A O6A 1.27(4) . ?
N4A C4 1.468(18) . ?
O7A N5A 1.256(19) . ?
O8A N5A 1.20(2) . ?
O9 N6A 1.221(14) . ?
O10 N6A 1.183(13) . ?
O9A N6A 1.217(13) . ?
O10A N6A 1.194(13) . ?
N1A C7A 1.28(2) . ?
N1A C8A 1.47(2) . ?
N2A C14A 1.26(2) . ?
N2A C13A 1.51(2) . ?
N3A C2A 1.45(2) . ?
N5A C17A 1.53(2) . ?
N6A C19A 1.52(2) . ?
C1A C2A 1.391(10) . ?
C1A C6A 1.394(10) . ?
C2A C3 1.395(11) . ?
C2A C3A 1.396(11) . ?
C3A C4A 1.383(11) . ?
C3A H3A 0.9400 . ?
C4A C5A 1.389(11) . ?
C5A C6A 1.391(11) . ?
C5A H5A 0.9400 . ?
C6A C5 1.390(11) . ?
C6A C7A 1.48(2) . ?
C7A H7A 0.9400 . ?
C8A C13A 1.53(3) . ?
C8A C9A 1.54(2) . ?
C8A H8A 0.9900 . ?
C9A C10A 1.52(2) . ?
C9A H9AA 0.9800 . ?
C9A H9AB 0.9800 . ?
C10A C11A 1.55(3) . ?
C10A H10A 0.9800 . ?
C10A H10B 0.9800 . ?
C11A C12A 1.55(2) . ?
C11A H11A 0.9800 . ?
C11A H11B 0.9800 . ?
C12A C13A 1.56(2) . ?
C12A H12A 0.9800 . ?
C12A H12B 0.9800 . ?
C13A H13A 0.9900 . ?
C14A C15A 1.48(3) . ?
C14A H14A 0.9400 . ?
C15A C16A 1.41(2) . ?
C15A C20A 1.42(2) . ?
C16A C17A 1.36(3) . ?
C16A H16A 0.9400 . ?
C17A C18A 1.34(2) . ?
C18A C19A 1.41(2) . ?
C18A H18A 0.9400 . ?
C19A C20A 1.42(3) . ?
O1B C1B 1.307(19) . ?
O2B C20B 1.30(2) . ?
O3B N3B 1.209(13) . ?
O4B N3B 1.216(13) . ?
O5B1 N4B 1.210(10) . ?
O6B N4B 1.209(10) . ?
O7B N5B 1.22(2) . ?
O8B N5B 1.222(19) . ?
O9B N6B 1.23(2) . ?
O10B N6B 1.23(2) . ?
N1B C7B 1.27(2) . ?
N1B C8B 1.50(2) . ?
N2B C14B 1.29(2) . ?
N2B C13B 1.452(19) . ?
N3B C2B 1.47(2) . ?
N4B C4B 1.47(2) . ?
N5B C17B 1.46(2) . ?
N6B C19B 1.46(3) . ?
C1B C2C 1.393(12) . ?
C1B C2B 1.393(12) . ?
C1B C6B 1.393(11) . ?
C2B C3B 1.390(12) . ?
C3B C4B 1.389(12) . ?
C3B H3B 0.9400 . ?
C4B C5B 1.388(12) . ?
C5B C6B 1.392(12) . ?
C5B H5B 0.9400 . ?
C6B C5C 1.392(13) . ?
C6B C7B 1.50(3) . ?
C7B H7B 0.9400 . ?
C8B C9B 1.56(2) . ?
C8B C13B 1.56(2) . ?
C8B H8B 0.9900 . ?
C9B C10B 1.54(2) . ?
C9B H9BA 0.9800 . ?
C9B H9BB 0.9800 . ?
C10B C11B 1.53(3) . ?
C10B H10C 0.9800 . ?
C10B H10D 0.9800 . ?
C11B C12B 1.50(2) . ?
C11B H11C 0.9800 . ?
C11B H11D 0.9800 . ?
C12B C13B 1.56(2) . ?
C12B H12C 0.9800 . ?
C12B H12D 0.9800 . ?
C13B H13B 0.9900 . ?
C14B C15B 1.46(2) . ?
C14B H14B 0.9400 . ?
C15B C16B 1.38(2) . ?
C15B C20B 1.43(3) . ?
C16B C17B 1.39(2) . ?
C16B H16B 0.9400 . ?
C17B C18B 1.39(3) . ?
C18B C19B 1.38(3) . ?
C18B H18B 0.9400 . ?
C19B C20B 1.43(3) . ?
N7 C25 1.45(3) . ?
N7 C23 1.48(3) . ?
N7 C21 1.54(3) . ?
N7 H7 0.9900 . ?
C21 C22 1.47(3) . ?
C21 H21A 0.9800 . ?
C21 H21B 0.9800 . ?
C22 H22A 0.9700 . ?
C22 H22B 0.9700 . ?
C22 H22C 0.9700 . ?
C23 C24 1.53(3) . ?
C23 H23A 0.9800 . ?
C23 H23B 0.9800 . ?
C24 H24A 0.9700 . ?
C24 H24B 0.9700 . ?
C24 H24C 0.9700 . ?
C25 C26 1.47(3) . ?
C25 H25A 0.9800 . ?
C25 H25B 0.9800 . ?
C26 H26A 0.9700 . ?
C26 H26B 0.9700 . ?
C26 H26C 0.9700 . ?
C3 C4 1.379(11) . ?
C3 H3 0.9400 . ?
C4 C5 1.386(11) . ?
C5 H5 0.9400 . ?
O4C N3C 1.215(13) . ?
O1 N4C 1.215(13) . ?
O6C N4C 1.208(13) . ?
N3C O3C 1.214(13) . ?
N3C C2C 1.47(2) . ?
N4C C4C 1.47(2) . ?
C2C C3C 1.391(13) . ?
C3C C4C 1.388(13) . ?
C3C H3C 0.9400 . ?
C4C C5C 1.388(13) . ?
C5C H5C 0.9400 . ?

loop_
_geom_torsion_atom_site_label_1
_geom_torsion_atom_site_label_2
_geom_torsion_atom_site_label_3
_geom_torsion_atom_site_label_4
_geom_torsion
_geom_torsion_site_symmetry_1
_geom_torsion_site_symmetry_2
_geom_torsion_site_symmetry_3
_geom_torsion_site_symmetry_4
_geom_torsion_publ_flag
Er1 O1A C1A C2A 127.6(11) . . . . ?
Er1 O1A C1A C6A -41.1(17) . . . . ?
O1A C1A C2A C3 -175.5(14) . . . . ?
C6A C1A C2A C3 -6.6(11) . . . . ?
O1A C1A C2A C3A -162.4(14) . . . . ?
C6A C1A C2A C3A 6.5(10) . . . . ?
O1A C1A C2A N3A 11.3(15) . . . . ?
C6A C1A C2A N3A -179.8(6) . . . . ?
O4A N3A C2A C1A -143.0(18) . . . . ?
O3A N3A C2A C1A 42.8(17) . . . . ?
O4A N3A C2A C3 43.4(19) . . . . ?
O3A N3A C2A C3 -130.7(17) . . . . ?
O4A N3A C2A C3A 31(2) . . . . ?
O3A N3A C2A C3A -143.3(16) . . . . ?
C1A C2A C3A C4A -4.5(8) . . . . ?
N3A C2A C3A C4A -178.6(4) . . . . ?
C2A C3A C4A C5A 1.5(4) . . . . ?
C2A C3A C4A N4 -179.0(6) . . . . ?
O5 N4 C4A C3A -5(3) . . . . ?
O6 N4 C4A C3A -153(3) . . . . ?
O5 N4 C4A C5A 175(3) . . . . ?
O6 N4 C4A C5A 27(3) . . . . ?
C3A C4A C5A C6A -0.6(4) . . . . ?
N4 C4A C5A C6A 179.8(6) . . . . ?
C4A C5A C6A C1A 2.8(8) . . . . ?
C4A C5A C6A C7A 177.5(14) . . . . ?
O1A C1A C6A C5 174.6(14) . . . . ?
C2A C1A C6A C5 5.9(10) . . . . ?
O1A C1A C6A C5A 163.0(14) . . . . ?
C2A C1A C6A C5A -5.7(10) . . . . ?
O1A C1A C6A C7A -11.3(17) . . . . ?
C2A C1A C6A C7A -180.0(15) . . . . ?
C8A N1A C7A C6A 179.9(16) . . . . ?
Er1 N1A C7A C6A 13(3) . . . . ?
C5 C6A C7A N1A -163.1(17) . . . . ?
C5A C6A C7A N1A -152.0(17) . . . . ?
C1A C6A C7A N1A 22(3) . . . . ?
C7A N1A C8A C13A -122.3(18) . . . . ?
Er1 N1A C8A C13A 45.3(17) . . . . ?
C7A N1A C8A C9A 6(3) . . . . ?
Er1 N1A C8A C9A 173.1(14) . . . . ?
N1A C8A C9A C10A -178.4(17) . . . . ?
C13A C8A C9A C10A -53(2) . . . . ?
C8A C9A C10A C11A 59(2) . . . . ?
C9A C10A C11A C12A -62(2) . . . . ?
C10A C11A C12A C13A 58(2) . . . . ?
C14A N2A C13A C8A -136.7(17) . . . . ?
Er1 N2A C13A C8A 38.0(17) . . . . ?
C14A N2A C13A C12A -9(3) . . . . ?
Er1 N2A C13A C12A 166.1(12) . . . . ?
N1A C8A C13A N2A -53.4(18) . . . . ?
C9A C8A C13A N2A 176.8(14) . . . . ?
N1A C8A C13A C12A 177.8(14) . . . . ?
C9A C8A C13A C12A 48(2) . . . . ?
C11A C12A C13A N2A -177.4(17) . . . . ?
C11A C12A C13A C8A -51(2) . . . . ?
C13A N2A C14A C15A -176.2(18) . . . . ?
Er1 N2A C14A C15A 10(3) . . . . ?
N2A C14A C15A C16A -173.3(19) . . . . ?
N2A C14A C15A C20A 10(3) . . . . ?
C20A C15A C16A C17A -3(3) . . . . ?
C14A C15A C16A C17A 179.7(18) . . . . ?
C15A C16A C17A C18A 4(3) . . . . ?
C15A C16A C17A N5A -177.0(17) . . . . ?
O8A N5A C17A C18A -6(3) . . . . ?
O7A N5A C17A C18A 172.1(17) . . . . ?
O8A N5A C17A C16A 175(2) . . . . ?
O7A N5A C17A C16A -7(3) . . . . ?
C16A C17A C18A C19A -2(3) . . . . ?
N5A C17A C18A C19A 179.3(16) . . . . ?
C17A C18A C19A C20A -1(3) . . . . ?
C17A C18A C19A N6A -179.3(18) . . . . ?
O10 N6A C19A C18A 120(3) . . . . ?
O10A N6A C19A C18A -129(3) . . . . ?
O9A N6A C19A C18A 51(4) . . . . ?
O9 N6A C19A C18A -71(4) . . . . ?
O10 N6A C19A C20A -58(3) . . . . ?
O10A N6A C19A C20A 53(4) . . . . ?
O9A N6A C19A C20A -127(3) . . . . ?
O9 N6A C19A C20A 111(4) . . . . ?
Er1 O2A C20A C19A 150.0(15) . . . . ?
Er1 O2A C20A C15A -28(3) . . . . ?
C18A C19A C20A O2A -177.0(17) . . . . ?
N6A C19A C20A O2A 1(3) . . . . ?
C18A C19A C20A C15A 2(3) . . . . ?
N6A C19A C20A C15A 179.6(17) . . . . ?
C16A C15A C20A O2A 179.4(18) . . . . ?
C14A C15A C20A O2A -4(3) . . . . ?
C16A C15A C20A C19A 1(3) . . . . ?
C14A C15A C20A C19A 177.4(19) . . . . ?
Er1 O1B C1B C2C 126.4(16) . . . . ?
Er1 O1B C1B C2B 135.8(13) . . . . ?
Er1 O1B C1B C6B -43.9(16) . . . . ?
O1B C1B C2B C3B -179.4(14) . . . . ?
C6B C1B C2B C3B 0.4(10) . . . . ?
O1B C1B C2B N3B -0.1(15) . . . . ?
C6B C1B C2B N3B 179.7(6) . . . . ?
O3B N3B C2B C3B -129(4) . . . . ?
O4B N3B C2B C3B 49(5) . . . . ?
O3B N3B C2B C1B 52(4) . . . . ?
O4B N3B C2B C1B -131(5) . . . . ?
C1B C2B C3B C4B -0.3(13) . . . . ?
N3B C2B C3B C4B -179.6(8) . . . . ?
C2B C3B C4B C5B 0.0(13) . . . . ?
C2B C3B C4B N4B -179.8(8) . . . . ?
O6B N4B C4B C5B 7(3) . . . . ?
O5B1 N4B C4B C5B -172(3) . . . . ?
O6B N4B C4B C3B -173(2) . . . . ?
O5B1 N4B C4B C3B 7(3) . . . . ?
C3B C4B C5B C6B 0.1(9) . . . . ?
N4B C4B C5B C6B 180.0(5) . . . . ?
C4B C5B C6B C1B -0.1(4) . . . . ?
C4B C5B C6B C7B 177.4(15) . . . . ?
O1B C1B C6B C5C 170.9(14) . . . . ?
C2C C1B C6B C5C -0.2(4) . . . . ?
O1B C1B C6B C5B 179.6(13) . . . . ?
C2B C1B C6B C5B -0.2(4) . . . . ?
O1B C1B C6B C7B 2.2(14) . . . . ?
C2C C1B C6B C7B -168.9(17) . . . . ?
C2B C1B C6B C7B -177.6(16) . . . . ?
C8B N1B C7B C6B 177.6(16) . . . . ?
Er1 N1B C7B C6B 5(3) . . . . ?
C5C C6B C7B N1B -156.0(19) . . . . ?
C5B C6B C7B N1B -163.4(18) . . . . ?
C1B C6B C7B N1B 14(3) . . . . ?
C7B N1B C8B C9B -16(3) . . . . ?
Er1 N1B C8B C9B 158.0(14) . . . . ?
C7B N1B C8B C13B -136.7(17) . . . . ?
Er1 N1B C8B C13B 36.9(17) . . . . ?
N1B C8B C9B C10B -170.4(17) . . . . ?
C13B C8B C9B C10B -52(2) . . . . ?
C8B C9B C10B C11B 56(2) . . . . ?
C9B C10B C11B C12B -60(2) . . . . ?
C10B C11B C12B C13B 60(2) . . . . ?
C14B N2B C13B C12B 11(3) . . . . ?
Er1 N2B C13B C12B 179.1(12) . . . . ?
C14B N2B C13B C8B -115(2) . . . . ?
Er1 N2B C13B C8B 53.0(17) . . . . ?
C11B C12B C13B N2B -179.9(17) . . . . ?
C11B C12B C13B C8B -56(2) . . . . ?
N1B C8B C13B N2B -56.2(18) . . . . ?
C9B C8B C13B N2B 179.2(14) . . . . ?
N1B C8B C13B C12B 175.3(14) . . . . ?
C9B C8B C13B C12B 51(2) . . . . ?
C13B N2B C14B C15B -179.4(19) . . . . ?
Er1 N2B C14B C15B 13(3) . . . . ?
N2B C14B C15B C16B -148(2) . . . . ?
N2B C14B C15B C20B 24(3) . . . . ?
C20B C15B C16B C17B 5(3) . . . . ?
C14B C15B C16B C17B 177.4(17) . . . . ?
C15B C16B C17B C18B 1(3) . . . . ?
C15B C16B C17B N5B -174.2(17) . . . . ?
O7B N5B C17B C16B 2(3) . . . . ?
O8B N5B C17B C16B 177.5(18) . . . . ?
O7B N5B C17B C18B -173.7(19) . . . . ?
O8B N5B C17B C18B 2(3) . . . . ?
C16B C17B C18B C19B 0(3) . . . . ?
N5B C17B C18B C19B 175.5(17) . . . . ?
C17B C18B C19B C20B -8(3) . . . . ?
C17B C18B C19B N6B 179.2(18) . . . . ?
O9B N6B C19B C18B 34(3) . . . . ?
O10B N6B C19B C18B -142(2) . . . . ?
O9B N6B C19B C20B -140(2) . . . . ?
O10B N6B C19B C20B 44(3) . . . . ?
Er1 O2B C20B C15B -58(2) . . . . ?
Er1 O2B C20B C19B 124.8(17) . . . . ?
C16B C15B C20B O2B 171.0(18) . . . . ?
C14B C15B C20B O2B -1(3) . . . . ?
C16B C15B C20B C19B -11(3) . . . . ?
C14B C15B C20B C19B 176.8(17) . . . . ?
C18B C19B C20B O2B -169.6(19) . . . . ?
N6B C19B C20B O2B 4(3) . . . . ?
C18B C19B C20B C15B 13(3) . . . . ?
N6B C19B C20B C15B -174.1(18) . . . . ?
C25 N7 C21 C22 67(3) . . . . ?
C23 N7 C21 C22 -167(2) . . . . ?
C25 N7 C23 C24 63(3) . . . . ?
C21 N7 C23 C24 -62(3) . . . . ?
C23 N7 C25 C26 56(3) . . . . ?
C21 N7 C25 C26 -176(2) . . . . ?
C1A C2A C3 C4 4.4(8) . . . . ?
N3A C2A C3 C4 178.2(4) . . . . ?
C2A C3 C4 C5 -1.5(4) . . . . ?
C2A C3 C4 N4A 178.7(6) . . . . ?
O5A N4A C4 C3 0(4) . . . . ?
O6A N4A C4 C3 153(3) . . . . ?
O5A N4A C4 C5 -179(3) . . . . ?
O6A N4A C4 C5 -27(3) . . . . ?
C3 C4 C5 C6A 0.8(4) . . . . ?
N4A C4 C5 C6A -179.4(6) . . . . ?
C1A C6A C5 C4 -3.0(8) . . . . ?
C7A C6A C5 C4 -177.7(14) . . . . ?
O1B C1B C2C C3C -170.8(15) . . . . ?
C6B C1B C2C C3C 0.4(11) . . . . ?
O1B C1B C2C N3C 8.5(18) . . . . ?
C6B C1B C2C N3C 179.6(7) . . . . ?
O3C N3C C2C C3C -148(5) . . . . ?
O4C N3C C2C C3C 34(6) . . . . ?
O3C N3C C2C C1B 33(5) . . . . ?
O4C N3C C2C C1B -146(6) . . . . ?
C1B C2C C3C C4C -0.4(14) . . . . ?
N3C C2C C3C C4C -179.8(8) . . . . ?
C2C C3C C4C C5C 0.3(14) . . . . ?
C2C C3C C4C N4C 180.0(9) . . . . ?
O6C N4C C4C C3C -169(3) . . . . ?
O1 N4C C4C C3C -1(4) . . . . ?
O6C N4C C4C C5C 11(3) . . . . ?
O1 N4C C4C C5C 179(4) . . . . ?
C3C C4C C5C C6B -0.1(10) . . . . ?
N4C C4C C5C C6B -179.8(6) . . . . ?
C1B C6B C5C C4C 0.1(4) . . . . ?
C7B C6B C5C C4C 169.7(15) . . . . ?
